data_7245074
loop_
_publ_author_name
'Ding, Tao'
'Li, Zi-Yu'
'Gao, Dan'
'Zheng, Li-Na'
'Shi, Lan-Ting'
'Gong, Xue-Song'
'Gao, Ziwei'

_publ_section_title
;
 Construction of two novel non-penetrating Co-MOFs derived from designed
 2,4,6-tri(2,4-dicarboxyphenyl) pyridine: synthesis, structure and gas
 adsorption properties
;
_journal_name_full CrystEngComm
_journal_paper_doi 10.1039/D2CE00553K
_journal_year 2022
_chemical_formula_moiety '0.25(C232 H160 Co28 N8 O136)'
_chemical_formula_sum 'C58 H40 Co7 N2 O34'
_chemical_formula_weight 1721.43
_space_group_crystal_system monoclinic
_space_group_IT_number 15
_space_group_name_Hall '-C 2yc'
_space_group_name_H-M_alt 'C 1 2/c 1'
_atom_sites_solution_hydrogens mixed
_audit_creation_date 2018-06-09
_audit_creation_method
;
Olex2 1.2-alpha
(compiled 2018.05.18 svn.r3508 for OlexSys, GUI svn.r5497)
;
_audit_update_record
;
2019-02-01 deposited with the CCDC.	2022-06-13 downloaded from the CCDC.
;
_cell_angle_alpha 90
_cell_angle_beta 113.6700(10)
_cell_angle_gamma 90
_cell_formula_units_Z 4
_cell_length_a 31.747(3)
_cell_length_b 13.0267(11)
_cell_length_c 26.875(2)
_cell_measurement_reflns_used 9985
_cell_measurement_temperature 150
_cell_measurement_theta_max 27.759
_cell_measurement_theta_min 2.178
_cell_volume 10179.4(15)
_computing_cell_refinement 'SAINT v8.27A (Bruker, 2012)'
_computing_data_reduction 'SAINT v8.27A (Bruker, 2012)'
_computing_molecular_graphics 'Olex2 (Dolomanov et al., 2009)'
_computing_publication_material 'Olex2 (Dolomanov et al., 2009)'
_computing_structure_refinement 'ShelXL (Sheldrick, 2015)'
_diffrn_ambient_temperature 150
_diffrn_measured_fraction_theta_full 0.996
_diffrn_measured_fraction_theta_max 0.996
_diffrn_measurement_device_type 'Bruker APEX-II CCD'
_diffrn_measurement_method '\f and \w scans'
_diffrn_radiation_monochromator graphite
_diffrn_radiation_type MoK\a
_diffrn_radiation_wavelength 0.71073
_diffrn_reflns_av_R_equivalents 0.0643
_diffrn_reflns_av_unetI/netI 0.0543
_diffrn_reflns_Laue_measured_fraction_full 0.996
_diffrn_reflns_Laue_measured_fraction_max 0.996
_diffrn_reflns_limit_h_max 37
_diffrn_reflns_limit_h_min -36
_diffrn_reflns_limit_k_max 15
_diffrn_reflns_limit_k_min -15
_diffrn_reflns_limit_l_max 31
_diffrn_reflns_limit_l_min -31
_diffrn_reflns_number 40931
_diffrn_reflns_point_group_measured_fraction_full 0.996
_diffrn_reflns_point_group_measured_fraction_max 0.996
_diffrn_reflns_theta_full 25.027
_diffrn_reflns_theta_max 25.027
_diffrn_reflns_theta_min 2.609
_diffrn_standards_number 0
_exptl_absorpt_coefficient_mu 1.175
_exptl_absorpt_correction_T_max 0.7457
_exptl_absorpt_correction_T_min 0.5892
_exptl_absorpt_correction_type multi-scan
_exptl_absorpt_process_details
'SADABS-2012/1 (Bruker,2012) was used for absorption correction. wR2(int) was 0.0891 before and 0.0706 after correction. The Ratio of minimum to maximum transmission is 0.7901. The \l/2 correction factor is 0.0015.'
_exptl_crystal_density_diffrn 1.123
_exptl_crystal_description block
_exptl_crystal_F_000 3452
_refine_diff_density_max 0.719
_refine_diff_density_min -0.597
_refine_diff_density_rms 0.114
_refine_ls_extinction_coef 0.00120(11)
_refine_ls_extinction_expression Fc^*^=kFc[1+0.001xFc^2^\l^3^/sin(2\q)]^-1/4^
_refine_ls_extinction_method 'SHELXL-2014/7 (Sheldrick 2014'
_refine_ls_goodness_of_fit_ref 1.051
_refine_ls_hydrogen_treatment constr
_refine_ls_matrix_type full
_refine_ls_number_parameters 467
_refine_ls_number_reflns 8965
_refine_ls_number_restraints 27
_refine_ls_restrained_S_all 1.052
_refine_ls_R_factor_all 0.0585
_refine_ls_R_factor_gt 0.0476
_refine_ls_shift/su_max 0.001
_refine_ls_shift/su_mean 0.000
_refine_ls_structure_factor_coef Fsqd
_refine_ls_weighting_details 'w=1/[\s^2^(Fo^2^)+(0.0957P)^2^+27.0191P] where P=(Fo^2^+2Fc^2^)/3'
_refine_ls_weighting_scheme calc
_refine_ls_wR_factor_gt 0.1469
_refine_ls_wR_factor_ref 0.1558
_reflns_Friedel_coverage 0.000
_reflns_number_gt 7168
_reflns_number_total 8965
_reflns_threshold_expression 'I > 2\s(I)'
_cod_data_source_file d2ce00553k2.cif
_cod_data_source_block 4_sq
_cod_original_cell_volume 10179.2(15)
_cod_database_code 7245074
_shelx_shelxl_version_number 2014/7
_shelx_space_group_comment
;
The symmetry employed for this shelxl refinement is uniquely defined
by the following loop, which should always be used as a source of
symmetry information in preference to the above space-group names.
They are only intended as comments.
;
_olex2_refinement_description
;
1. Fixed Uiso
 At 1.2 times of:
  All C(H) groups, All N(H) groups
 At 1.5 times of:
  All O(H) groups, All O(H,H) groups
2. Uiso/Uaniso restraints and constraints
Uanis(O8) \\sim Ueq, Uanis(O8A) \\sim Ueq: with sigma of 0.01 and sigma for
terminal atoms of 0.02
3. Rigid body (RIGU) restrains
 O8, O11, C29, O8A
 with sigma for 1-2 distances of 0.004 and sigma for 1-3 distances of 0.004
4. Others
 Fixed Sof: O8(0.5) O8A(0.5)
5.a Riding coordinates:
 O3(H3), O4(H4), O14(H14A,H14B), O15(H15A,H15B), O16(H16A,H16B)
5.b Aromatic/amide H refined with riding coordinates:
 N1(H1), C3(H3A), C5(H5), C6(H6), C9(H9), C11(H11), C15(H15), C16(H16),
 C18(H18), C22(H22), C23(H23), C24(H24)
;
_platon_squeeze_void_probe_radius 1.20
_olex2_submission_special_instructions 'No special instructions were received'

loop_
_space_group_symop_operation_xyz
'x, y, z'
'-x, y, -z+1/2'
'x+1/2, y+1/2, z'
'-x+1/2, y+1/2, -z+1/2'
'-x, -y, -z'
'x, -y, z-1/2'
'-x+1/2, -y+1/2, -z'
'x+1/2, -y+1/2, z-1/2'

loop_
_atom_site_label
_atom_site_type_symbol
_atom_site_fract_x
_atom_site_fract_y
_atom_site_fract_z
_atom_site_U_iso_or_equiv
_atom_site_adp_type
_atom_site_occupancy
_atom_site_site_symmetry_order
_atom_site_calc_flag
_atom_site_refinement_flags_posn
_atom_site_refinement_flags_adp
_atom_site_refinement_flags_occupancy
_atom_site_disorder_assembly
_atom_site_disorder_group
Co1 Co 0.18612(2) 0.98143(4) 0.43779(2) 0.01541(16) Uani 1 1 d . . . . .
Co2 Co 0.17467(2) 0.80502(4) 0.36011(2) 0.01771(17) Uani 1 1 d . . . . .
Co3 Co 0.2500 0.7500 0.5000 0.01164(19) Uani 1 2 d S T P . .
Co4 Co 0.13203(2) 1.06429(4) 0.31317(2) 0.01675(17) Uani 1 1 d . . . . .
O1 O 0.24175(10) 0.7983(3) 0.36750(12) 0.0310(7) Uani 1 1 d . . . . .
O2 O 0.28156(9) 0.7148(2) 0.44526(10) 0.0199(6) Uani 1 1 d . . . . .
O3 O 0.19333(8) 0.82163(19) 0.44323(10) 0.0142(5) Uani 1 1 d . . . . .
H3 H 0.1762 0.7938 0.4578 0.021 Uiso 1 1 d R . . . .
O4 O 0.18058(9) 0.9683(2) 0.35811(10) 0.0172(6) Uani 1 1 d . . . . .
H4 H 0.2008 0.9757 0.3452 0.026 Uiso 1 1 d R . . . .
O5 O 0.25635(9) 1.0143(2) 0.46377(11) 0.0228(6) Uani 1 1 d . . . . .
O6 O 0.38681(10) 0.5433(2) 0.59647(15) 0.0367(8) Uani 1 1 d . . . . .
O7 O 0.39522(10) 0.6745(2) 0.65383(13) 0.0315(7) Uani 1 1 d . . . . .
O8 O 0.2699(6) 0.6431(16) 0.2139(11) 0.077(6) Uani 0.5 1 d . U . A 1
O9 O 0.38178(10) 1.3321(2) 0.64092(11) 0.0259(7) Uani 1 1 d . . . . .
O10 O 0.32207(10) 1.3597(2) 0.56207(12) 0.0281(7) Uani 1 1 d . . . . .
O11 O 0.34138(13) 0.6667(3) 0.22028(13) 0.0409(8) Uani 1 1 d . U . . .
O12 O 0.61798(10) 0.5399(2) 0.73365(13) 0.0341(8) Uani 1 1 d . . . . .
O13 O 0.56758(11) 0.4689(3) 0.75968(12) 0.0334(8) Uani 1 1 d . . . . .
O14 O 0.16873(12) 0.6445(2) 0.36731(13) 0.0383(8) Uani 1 1 d . . . . .
H14A H 0.1562 0.6259 0.3878 0.057 Uiso 1 1 d R . . . .
H14B H 0.1967 0.6264 0.3852 0.057 Uiso 1 1 d R . . . .
O15 O 0.15390(13) 0.7802(3) 0.27707(12) 0.0434(9) Uani 1 1 d . . . . .
H15A H 0.1269 0.7820 0.2559 0.065 Uiso 1 1 d R . . . .
H15B H 0.1631 0.8268 0.2595 0.065 Uiso 1 1 d R . . . .
O16 O 0.18723(12) 0.9802(2) 0.51684(13) 0.0371(8) Uani 1 1 d . . . . .
H16A H 0.2144 0.9618 0.5388 0.056 Uiso 1 1 d R . . . .
H16B H 0.1685 0.9385 0.5188 0.056 Uiso 1 1 d R . . . .
O17 O 0.28941(9) 0.88813(19) 0.52278(11) 0.0191(6) Uani 1 1 d . . . . .
C31 C 0.27586(14) 0.7493(3) 0.39880(15) 0.0184(8) Uani 1 1 d . . . . .
N1 N 0.36584(12) 0.8620(3) 0.48058(15) 0.0282(8) Uani 1 1 d . . . . .
H1 H 0.3447 0.8990 0.4555 0.034 Uiso 1 1 calc R . . . .
C2 C 0.31275(14) 0.7274(3) 0.37826(16) 0.0212(9) Uani 1 1 d . . . . .
C3 C 0.29823(15) 0.6999(4) 0.32404(17) 0.0296(10) Uani 1 1 d . . . . .
H3A H 0.2662 0.6950 0.3021 0.035 Uiso 1 1 calc R . . . .
C4 C 0.32945(16) 0.6792(4) 0.30120(18) 0.0320(11) Uani 1 1 d . . . . .
C5 C 0.37556(17) 0.6834(4) 0.3332(2) 0.0403(13) Uani 1 1 d . . . . .
H5 H 0.3972 0.6692 0.3178 0.048 Uiso 1 1 calc R . . . .
C6 C 0.39078(16) 0.7082(4) 0.38749(19) 0.0357(12) Uani 1 1 d . . . . .
H6 H 0.4228 0.7093 0.4095 0.043 Uiso 1 1 calc R . . . .
C7 C 0.35947(14) 0.7317(3) 0.41055(16) 0.0221(9) Uani 1 1 d . . . . .
C8 C 0.37865(13) 0.7682(3) 0.46757(16) 0.0195(9) Uani 1 1 d . . . . .
C9 C 0.41245(13) 0.7108(3) 0.50675(15) 0.0183(8) Uani 1 1 d . . . . .
H9 H 0.4217 0.6465 0.4979 0.022 Uiso 1 1 calc R . . . .
C10 C 0.43250(13) 0.7487(3) 0.55885(16) 0.0200(9) Uani 1 1 d . . . . .
C11 C 0.42005(12) 0.8406(3) 0.57237(15) 0.0168(8) Uani 1 1 d . . . . .
H11 H 0.4344 0.8656 0.6085 0.020 Uiso 1 1 calc R . . . .
C12 C 0.38655(13) 0.8972(3) 0.53334(16) 0.0184(8) Uani 1 1 d . . . . .
C14 C 0.37608(13) 1.0007(3) 0.54859(16) 0.0189(8) Uani 1 1 d . . . . .
C15 C 0.41280(15) 1.0625(3) 0.5800(2) 0.0321(11) Uani 1 1 d . . . . .
H15 H 0.4433 1.0368 0.5913 0.038 Uiso 1 1 calc R . . . .
C16 C 0.40600(14) 1.1604(3) 0.59491(19) 0.0309(11) Uani 1 1 d . . . . .
H16 H 0.4315 1.2002 0.6177 0.037 Uiso 1 1 calc R . . . .
C17 C 0.36118(13) 1.2013(3) 0.57635(16) 0.0184(8) Uani 1 1 d . . . . .
C18 C 0.32449(13) 1.1419(3) 0.54303(16) 0.0172(8) Uani 1 1 d . . . . .
H18 H 0.2944 1.1702 0.5285 0.021 Uiso 1 1 calc R . . . .
C19 C 0.33145(13) 1.0405(3) 0.53062(15) 0.0152(8) Uani 1 1 d . . . . .
C20 C 0.28911(13) 0.9748(3) 0.50261(15) 0.0157(8) Uani 1 1 d . . . . .
C21 C 0.46957(14) 0.6887(3) 0.60144(17) 0.0225(9) Uani 1 1 d . . . . .
C22 C 0.51431(16) 0.6987(5) 0.6076(2) 0.0461(15) Uani 1 1 d . . . . .
H22 H 0.5218 0.7434 0.5844 0.055 Uiso 1 1 calc R . . . .
C23 C 0.54898(15) 0.6433(4) 0.6480(2) 0.0425(13) Uani 1 1 d . . . . .
H23 H 0.5799 0.6496 0.6516 0.051 Uiso 1 1 calc R . . . .
C24 C 0.49381(14) 0.5686(3) 0.67635(17) 0.0242(9) Uani 1 1 d . . . . .
H24 H 0.4866 0.5236 0.6997 0.029 Uiso 1 1 calc R . . . .
C25 C 0.45893(13) 0.6230(3) 0.63604(17) 0.0222(9) Uani 1 1 d . . . . .
C26 C 0.40976(13) 0.6122(3) 0.62837(17) 0.0209(9) Uani 1 1 d . . . . .
C27 C 0.53906(14) 0.5800(3) 0.68246(17) 0.0239(9) Uani 1 1 d . . . . .
C28 C 0.57690(14) 0.5261(3) 0.72739(17) 0.0234(9) Uani 1 1 d . . . . .
C29 C 0.31307(19) 0.6534(5) 0.2412(2) 0.0446(13) Uani 1 1 d . U . . .
C30 C 0.35445(13) 1.3062(3) 0.59437(16) 0.0172(8) Uani 1 1 d . . . . .
O8A O 0.2764(5) 0.6055(15) 0.2187(10) 0.057(4) Uani 0.5 1 d . U . A 2

loop_
_atom_site_aniso_label
_atom_site_aniso_U_11
_atom_site_aniso_U_22
_atom_site_aniso_U_33
_atom_site_aniso_U_23
_atom_site_aniso_U_13
_atom_site_aniso_U_12
Co1 0.0151(3) 0.0116(3) 0.0142(3) -0.0006(2) 0.0003(2) 0.0019(2)
Co2 0.0169(3) 0.0186(3) 0.0136(3) -0.0015(2) 0.0019(2) 0.0034(2)
Co3 0.0115(4) 0.0103(4) 0.0109(4) 0.0013(3) 0.0022(3) 0.0019(3)
Co4 0.0154(3) 0.0181(3) 0.0118(3) -0.0010(2) 0.0003(2) -0.0018(2)
O1 0.0228(16) 0.049(2) 0.0218(16) 0.0151(14) 0.0100(13) 0.0188(14)
O2 0.0231(15) 0.0237(15) 0.0141(14) 0.0031(11) 0.0088(12) 0.0048(12)
O3 0.0127(13) 0.0144(13) 0.0146(13) 0.0022(10) 0.0046(11) 0.0009(10)
O4 0.0143(13) 0.0204(14) 0.0156(14) 0.0016(11) 0.0046(11) -0.0022(11)
O5 0.0140(14) 0.0191(14) 0.0223(15) 0.0050(12) -0.0061(12) 0.0003(11)
O6 0.0173(16) 0.0272(17) 0.061(2) -0.0132(16) 0.0107(16) -0.0037(13)
O7 0.0148(15) 0.0404(19) 0.0351(18) -0.0064(15) 0.0055(13) -0.0024(14)
O8 0.062(5) 0.138(16) 0.027(6) -0.021(10) 0.013(4) -0.013(6)
O9 0.0255(16) 0.0240(15) 0.0205(16) -0.0045(12) 0.0011(13) 0.0028(13)
O10 0.0274(16) 0.0125(14) 0.0307(17) -0.0045(12) -0.0026(13) 0.0038(12)
O11 0.064(2) 0.0396(19) 0.0308(18) -0.0044(15) 0.0312(17) 0.0064(17)
O12 0.0154(16) 0.0371(18) 0.0363(19) 0.0032(15) -0.0038(13) 0.0030(13)
O13 0.0264(17) 0.0452(19) 0.0240(17) 0.0133(15) 0.0051(14) 0.0128(15)
O14 0.052(2) 0.0251(17) 0.0260(17) 0.0022(14) 0.0029(15) -0.0004(15)
O15 0.055(2) 0.048(2) 0.0177(16) 0.0000(15) 0.0040(16) 0.0142(18)
O16 0.051(2) 0.0318(18) 0.0299(18) 0.0019(14) 0.0173(16) 0.0122(16)
O17 0.0201(14) 0.0101(13) 0.0213(14) 0.0024(11) 0.0024(12) -0.0019(11)
C31 0.022(2) 0.019(2) 0.014(2) -0.0002(16) 0.0078(17) 0.0029(16)
N1 0.0248(19) 0.026(2) 0.027(2) 0.0052(16) 0.0033(16) 0.0053(16)
C2 0.020(2) 0.026(2) 0.019(2) 0.0028(17) 0.0093(17) 0.0066(17)
C3 0.021(2) 0.049(3) 0.016(2) -0.006(2) 0.0061(18) 0.004(2)
C4 0.033(3) 0.047(3) 0.021(2) -0.010(2) 0.016(2) 0.004(2)
C5 0.031(3) 0.064(4) 0.036(3) -0.013(2) 0.024(2) 0.005(2)
C6 0.023(2) 0.056(3) 0.030(3) -0.011(2) 0.012(2) 0.007(2)
C7 0.021(2) 0.029(2) 0.016(2) -0.0020(17) 0.0067(17) 0.0078(18)
C8 0.018(2) 0.021(2) 0.019(2) 0.0007(16) 0.0068(17) 0.0074(16)
C9 0.0164(19) 0.0184(19) 0.016(2) -0.0015(16) 0.0027(16) 0.0097(16)
C10 0.0116(19) 0.021(2) 0.024(2) 0.0063(17) 0.0028(17) 0.0063(16)
C11 0.0132(19) 0.0180(19) 0.0120(18) -0.0035(15) -0.0025(15) 0.0046(15)
C12 0.017(2) 0.0137(19) 0.022(2) -0.0002(16) 0.0050(17) 0.0006(16)
C14 0.017(2) 0.0122(18) 0.022(2) -0.0005(16) 0.0018(17) 0.0037(15)
C15 0.015(2) 0.019(2) 0.050(3) -0.008(2) 0.001(2) 0.0052(17)
C16 0.016(2) 0.024(2) 0.039(3) -0.013(2) -0.0029(19) -0.0030(18)
C17 0.020(2) 0.0101(18) 0.023(2) 0.0003(16) 0.0067(17) 0.0036(15)
C18 0.0144(19) 0.0111(18) 0.021(2) -0.0003(15) 0.0022(16) 0.0025(15)
C19 0.0135(19) 0.0113(17) 0.0159(19) 0.0002(15) 0.0009(15) -0.0017(15)
C20 0.016(2) 0.0133(19) 0.0155(19) -0.0034(15) 0.0041(16) 0.0003(15)
C21 0.017(2) 0.024(2) 0.022(2) 0.0089(17) 0.0027(17) 0.0071(17)
C22 0.023(2) 0.068(4) 0.044(3) 0.038(3) 0.011(2) 0.006(2)
C23 0.014(2) 0.062(3) 0.048(3) 0.027(3) 0.009(2) 0.011(2)
C24 0.018(2) 0.028(2) 0.023(2) 0.0072(18) 0.0049(18) 0.0024(17)
C25 0.016(2) 0.022(2) 0.025(2) 0.0039(17) 0.0042(17) 0.0051(17)
C26 0.015(2) 0.017(2) 0.027(2) 0.0087(17) 0.0038(17) 0.0037(16)
C27 0.014(2) 0.030(2) 0.023(2) 0.0042(18) 0.0025(17) 0.0073(17)
C28 0.019(2) 0.023(2) 0.021(2) -0.0017(18) -0.0004(17) 0.0086(17)
C29 0.048(3) 0.063(4) 0.024(2) -0.011(2) 0.016(2) 0.002(3)
C30 0.018(2) 0.0130(18) 0.021(2) -0.0033(16) 0.0085(17) -0.0044(16)
O8A 0.047(5) 0.091(9) 0.031(7) -0.030(7) 0.014(5) -0.013(6)

loop_
_atom_type_symbol
_atom_type_description
_atom_type_scat_dispersion_real
_atom_type_scat_dispersion_imag
_atom_type_scat_source
C C 0.0033 0.0016 'International Tables Vol C Tables 4.2.6.8 and 6.1.1.4'
H H 0.0000 0.0000 'International Tables Vol C Tables 4.2.6.8 and 6.1.1.4'
Co Co 0.3494 0.9721 'International Tables Vol C Tables 4.2.6.8 and 6.1.1.4'
N N 0.0061 0.0033 'International Tables Vol C Tables 4.2.6.8 and 6.1.1.4'
O O 0.0106 0.0060 'International Tables Vol C Tables 4.2.6.8 and 6.1.1.4'

loop_
_geom_angle_atom_site_label_1
_geom_angle_atom_site_label_2
_geom_angle_atom_site_label_3
_geom_angle
_geom_angle_site_symmetry_1
_geom_angle_site_symmetry_3
_geom_angle_publ_flag
O3 Co1 O5 96.22(10) . . ?
O3 Co1 O6 87.11(11) . 7_566 ?
O3 Co1 O16 87.99(11) . . ?
O4 Co1 O3 87.25(10) . . ?
O4 Co1 O5 89.92(11) . . ?
O4 Co1 O6 85.15(12) . 7_566 ?
O4 Co1 O10 97.13(11) . 7_576 ?
O4 Co1 O16 173.75(12) . . ?
O5 Co1 O6 173.93(13) . 7_566 ?
O5 Co1 O16 94.62(13) . . ?
O10 Co1 O3 175.46(11) 7_576 . ?
O10 Co1 O5 85.01(11) 7_576 . ?
O10 Co1 O6 92.06(12) 7_576 7_566 ?
O10 Co1 O16 87.56(12) 7_576 . ?
O16 Co1 O6 90.56(14) . 7_566 ?
O1 Co2 O3 93.63(11) . . ?
O1 Co2 O4 86.97(12) . . ?
O1 Co2 O7 173.54(12) . 7_566 ?
O1 Co2 O14 94.34(14) . . ?
O1 Co2 O15 88.10(13) . . ?
O3 Co2 O4 86.19(10) . . ?
O3 Co2 O7 90.19(11) . 7_566 ?
O3 Co2 O14 90.11(11) . . ?
O3 Co2 O15 176.50(13) . . ?
O7 Co2 O4 88.10(11) 7_566 . ?
O7 Co2 O14 90.86(13) 7_566 . ?
O14 Co2 O4 176.15(12) . . ?
O15 Co2 O4 96.95(12) . . ?
O15 Co2 O7 88.36(13) . 7_566 ?
O15 Co2 O14 86.72(13) . . ?
O2 Co3 O2 180.00(7) . 7_566 ?
O2 Co3 O17 89.72(11) . . ?
O2 Co3 O17 90.28(11) . 7_566 ?
O2 Co3 O17 90.28(11) 7_566 . ?
O2 Co3 O17 89.72(11) 7_566 7_566 ?
O3 Co3 O2 95.68(10) . . ?
O3 Co3 O2 84.32(10) 7_566 . ?
O3 Co3 O2 95.68(10) 7_566 7_566 ?
O3 Co3 O2 84.32(10) . 7_566 ?
O3 Co3 O3 180.0 . 7_566 ?
O3 Co3 O17 93.88(10) . . ?
O3 Co3 O17 86.12(10) 7_566 . ?
O3 Co3 O17 93.88(10) 7_566 7_566 ?
O3 Co3 O17 86.12(10) . 7_566 ?
O17 Co3 O17 180.00(15) . 7_566 ?
O4 Co4 O9 111.22(11) . 7_576 ?
O4 Co4 O11 109.52(14) . 4 ?
O4 Co4 O13 128.22(13) . 8_465 ?
O9 Co4 O13 100.01(12) 7_576 8_465 ?
O11 Co4 O9 93.71(13) 4 7_576 ?
O11 Co4 O13 108.43(14) 4 8_465 ?
C31 O1 Co2 132.1(3) . . ?
C31 O2 Co3 132.9(2) . . ?
Co1 O3 H3 112.2 . . ?
Co2 O3 Co1 93.00(10) . . ?
Co2 O3 H3 118.8 . . ?
Co3 O3 Co1 122.79(12) . . ?
Co3 O3 Co2 122.45(12) . . ?
Co3 O3 H3 89.7 . . ?
Co1 O4 Co2 91.59(10) . . ?
Co1 O4 H4 130.1 . . ?
Co2 O4 H4 102.2 . . ?
Co4 O4 Co1 107.42(12) . . ?
Co4 O4 Co2 126.17(13) . . ?
Co4 O4 H4 102.2 . . ?
C20 O5 Co1 127.7(3) . . ?
C26 O6 Co1 129.2(3) . 7_566 ?
C26 O7 Co2 124.8(3) . 7_566 ?
C30 O9 Co4 124.5(3) . 7_576 ?
C30 O10 Co1 128.1(2) . 7_576 ?
C29 O11 Co4 128.8(4) . 4_545 ?
C28 O13 Co4 99.5(3) . 8_566 ?
Co2 O14 H14A 115.5 . . ?
Co2 O14 H14B 102.3 . . ?
H14A O14 H14B 102.2 . . ?
Co2 O15 H15A 122.3 . . ?
Co2 O15 H15B 115.7 . . ?
H15A O15 H15B 94.9 . . ?
Co1 O16 H16A 107.4 . . ?
Co1 O16 H16B 110.3 . . ?
H16A O16 H16B 108.9 . . ?
C20 O17 Co3 137.3(2) . . ?
O1 C31 O2 125.9(4) . . ?
O1 C31 C2 116.2(3) . . ?
O2 C31 C2 117.9(3) . . ?
C8 N1 H1 120.4 . . ?
C8 N1 C12 119.3(3) . . ?
C12 N1 H1 120.4 . . ?
C3 C2 C31 117.0(4) . . ?
C7 C2 C31 123.8(4) . . ?
C7 C2 C3 119.2(4) . . ?
C2 C3 H3A 119.3 . . ?
C4 C3 C2 121.3(4) . . ?
C4 C3 H3A 119.3 . . ?
C3 C4 C29 120.8(4) . . ?
C5 C4 C3 119.3(4) . . ?
C5 C4 C29 119.9(4) . . ?
C4 C5 H5 119.8 . . ?
C4 C5 C6 120.3(4) . . ?
C6 C5 H5 119.8 . . ?
C5 C6 H6 119.7 . . ?
C5 C6 C7 120.7(4) . . ?
C7 C6 H6 119.7 . . ?
C2 C7 C6 119.0(4) . . ?
C2 C7 C8 123.5(4) . . ?
C6 C7 C8 117.3(4) . . ?
N1 C8 C7 120.5(3) . . ?
N1 C8 C9 120.3(4) . . ?
C9 C8 C7 119.0(3) . . ?
C8 C9 H9 120.6 . . ?
C10 C9 C8 118.8(4) . . ?
C10 C9 H9 120.6 . . ?
C9 C10 C21 119.6(4) . . ?
C11 C10 C9 121.6(4) . . ?
C11 C10 C21 118.9(4) . . ?
C10 C11 H11 120.3 . . ?
C10 C11 C12 119.4(4) . . ?
C12 C11 H11 120.3 . . ?
N1 C12 C14 121.2(3) . . ?
C11 C12 N1 120.7(3) . . ?
C11 C12 C14 117.9(3) . . ?
C15 C14 C12 117.9(3) . . ?
C15 C14 C19 118.8(3) . . ?
C19 C14 C12 123.3(3) . . ?
C14 C15 H15 119.3 . . ?
C16 C15 C14 121.4(4) . . ?
C16 C15 H15 119.3 . . ?
C15 C16 H16 120.0 . . ?
C15 C16 C17 120.0(4) . . ?
C17 C16 H16 120.0 . . ?
C16 C17 C30 119.1(4) . . ?
C18 C17 C16 119.0(3) . . ?
C18 C17 C30 121.9(3) . . ?
C17 C18 H18 119.7 . . ?
C17 C18 C19 120.5(3) . . ?
C19 C18 H18 119.7 . . ?
C14 C19 C18 120.1(3) . . ?
C14 C19 C20 122.4(3) . . ?
C18 C19 C20 117.2(3) . . ?
O5 C20 O17 126.3(4) . . ?
O5 C20 C19 117.2(3) . . ?
O17 C20 C19 116.3(3) . . ?
C22 C21 C10 120.3(4) . . ?
C22 C21 C25 119.5(4) . . ?
C25 C21 C10 120.2(4) . . ?
C21 C22 H22 120.0 . . ?
C21 C22 C23 120.0(4) . . ?
C23 C22 H22 120.0 . . ?
C22 C23 H23 119.5 . . ?
C27 C23 C22 120.9(4) . . ?
C27 C23 H23 119.5 . . ?
C25 C24 H24 120.0 . . ?
C27 C24 H24 120.0 . . ?
C27 C24 C25 120.0(4) . . ?
C21 C25 C26 118.8(3) . . ?
C24 C25 C21 119.9(4) . . ?
C24 C25 C26 121.3(4) . . ?
O6 C26 O7 126.4(4) . . ?
O6 C26 C25 116.7(4) . . ?
O7 C26 C25 116.9(4) . . ?
C23 C27 C24 119.6(4) . . ?
C23 C27 C28 120.1(4) . . ?
C24 C27 C28 120.2(4) . . ?
O12 C28 O13 120.5(4) . . ?
O12 C28 C27 119.6(4) . . ?
O13 C28 C27 119.9(4) . . ?
O8 C29 C4 117.7(14) . . ?
O11 C29 O8 123.8(14) . . ?
O11 C29 C4 116.4(5) . . ?
O8A C29 O11 123.5(13) . . ?
O8A C29 C4 118.9(13) . . ?
O9 C30 O10 126.1(4) . . ?
O9 C30 C17 116.0(3) . . ?
O10 C30 C17 117.8(3) . . ?

loop_
_geom_bond_atom_site_label_1
_geom_bond_atom_site_label_2
_geom_bond_distance
_geom_bond_site_symmetry_2
_geom_bond_publ_flag
Co1 O3 2.093(3) . ?
Co1 O4 2.084(3) . ?
Co1 O5 2.096(3) . ?
Co1 O6 2.145(3) 7_566 ?
Co1 O10 2.087(3) 7_576 ?
Co1 O16 2.111(3) . ?
Co2 O1 2.060(3) . ?
Co2 O3 2.080(3) . ?
Co2 O4 2.138(3) . ?
Co2 O7 2.114(3) 7_566 ?
Co2 O14 2.115(3) . ?
Co2 O15 2.083(3) . ?
Co3 O2 2.136(3) . ?
Co3 O2 2.136(3) 7_566 ?
Co3 O3 2.057(2) . ?
Co3 O3 2.057(2) 7_566 ?
Co3 O17 2.136(3) . ?
Co3 O17 2.136(3) 7_566 ?
Co4 O4 1.976(3) . ?
Co4 O9 1.993(3) 7_576 ?
Co4 O11 1.977(3) 4 ?
Co4 O13 2.019(3) 8_465 ?
O1 C31 1.247(5) . ?
O2 C31 1.269(5) . ?
O3 H3 0.8666 . ?
O4 H4 0.8483 . ?
O5 C20 1.251(5) . ?
O6 Co1 2.145(3) 7_566 ?
O6 C26 1.253(5) . ?
O7 Co2 2.114(3) 7_566 ?
O7 C26 1.263(5) . ?
O8 C29 1.276(19) . ?
O9 Co4 1.993(3) 7_576 ?
O9 C30 1.249(5) . ?
O10 Co1 2.087(3) 7_576 ?
O10 C30 1.256(5) . ?
O11 Co4 1.977(3) 4_545 ?
O11 C29 1.250(6) . ?
O12 C28 1.259(5) . ?
O13 Co4 2.019(3) 8_566 ?
O13 C28 1.266(5) . ?
O14 H14A 0.8338 . ?
O14 H14B 0.8565 . ?
O15 H15A 0.8169 . ?
O15 H15B 0.8878 . ?
O16 H16A 0.8604 . ?
O16 H16B 0.8212 . ?
O17 C20 1.251(5) . ?
C31 C2 1.509(6) . ?
N1 H1 0.8800 . ?
N1 C8 1.376(5) . ?
N1 C12 1.380(5) . ?
C2 C3 1.388(6) . ?
C2 C7 1.387(6) . ?
C3 H3A 0.9500 . ?
C3 C4 1.386(6) . ?
C4 C5 1.369(7) . ?
C4 C29 1.519(6) . ?
C5 H5 0.9500 . ?
C5 C6 1.380(7) . ?
C6 H6 0.9500 . ?
C6 C7 1.400(6) . ?
C7 C8 1.482(5) . ?
C8 C9 1.383(5) . ?
C9 H9 0.9500 . ?
C9 C10 1.376(6) . ?
C10 C11 1.356(5) . ?
C10 C21 1.491(5) . ?
C11 H11 0.9500 . ?
C11 C12 1.371(5) . ?
C12 C14 1.485(5) . ?
C14 C15 1.389(6) . ?
C14 C19 1.400(5) . ?
C15 H15 0.9500 . ?
C15 C16 1.380(6) . ?
C16 H16 0.9500 . ?
C16 C17 1.410(6) . ?
C17 C18 1.386(5) . ?
C17 C30 1.494(5) . ?
C18 H18 0.9500 . ?
C18 C19 1.401(5) . ?
C19 C20 1.514(5) . ?
C21 C22 1.369(6) . ?
C21 C25 1.401(6) . ?
C22 H22 0.9500 . ?
C22 C23 1.397(6) . ?
C23 H23 0.9500 . ?
C23 C27 1.367(6) . ?
C24 H24 0.9500 . ?
C24 C25 1.392(6) . ?
C24 C27 1.387(6) . ?
C25 C26 1.497(6) . ?
C27 C28 1.494(5) . ?
C29 O8A 1.242(17) . ?

loop_
_geom_torsion_atom_site_label_1
_geom_torsion_atom_site_label_2
_geom_torsion_atom_site_label_3
_geom_torsion_atom_site_label_4
_geom_torsion
_geom_torsion_site_symmetry_1
_geom_torsion_site_symmetry_2
_geom_torsion_site_symmetry_3
_geom_torsion_site_symmetry_4
_geom_torsion_publ_flag
Co1 O5 C20 O17 24.6(6) . . . . ?
Co1 O5 C20 C19 -150.9(3) . . . . ?
Co1 O6 C26 O7 11.1(7) 7_566 . . . ?
Co1 O6 C26 C25 -167.4(3) 7_566 . . . ?
Co1 O10 C30 O9 20.5(6) 7_576 . . . ?
Co1 O10 C30 C17 -160.1(3) 7_576 . . . ?
Co2 O1 C31 O2 -23.7(6) . . . . ?
Co2 O1 C31 C2 154.6(3) . . . . ?
Co2 O7 C26 O6 -10.3(6) 7_566 . . . ?
Co2 O7 C26 C25 168.2(3) 7_566 . . . ?
Co3 O2 C31 O1 -17.9(6) . . . . ?
Co3 O2 C31 C2 163.8(3) . . . . ?
Co3 O17 C20 O5 17.1(7) . . . . ?
Co3 O17 C20 C19 -167.4(3) . . . . ?
Co4 O9 C30 O10 25.1(6) 7_576 . . . ?
Co4 O9 C30 C17 -154.3(3) 7_576 . . . ?
Co4 O11 C29 O8 -78.9(13) 4_545 . . . ?
Co4 O11 C29 C4 117.9(5) 4_545 . . . ?
Co4 O11 C29 O8A -49.8(13) 4_545 . . . ?
Co4 O13 C28 O12 4.5(5) 8_566 . . . ?
Co4 O13 C28 C27 -173.7(3) 8_566 . . . ?
O1 C31 C2 C3 -40.5(6) . . . . ?
O1 C31 C2 C7 140.7(4) . . . . ?
O2 C31 C2 C3 138.0(4) . . . . ?
O2 C31 C2 C7 -40.8(6) . . . . ?
C31 C2 C3 C4 179.4(4) . . . . ?
C31 C2 C7 C6 178.9(4) . . . . ?
C31 C2 C7 C8 -6.4(7) . . . . ?
N1 C8 C9 C10 0.8(6) . . . . ?
N1 C12 C14 C15 -132.6(4) . . . . ?
N1 C12 C14 C19 44.0(6) . . . . ?
C2 C3 C4 C5 1.8(8) . . . . ?
C2 C3 C4 C29 -177.5(5) . . . . ?
C2 C7 C8 N1 -52.6(6) . . . . ?
C2 C7 C8 C9 132.8(4) . . . . ?
C3 C2 C7 C6 0.2(7) . . . . ?
C3 C2 C7 C8 174.9(4) . . . . ?
C3 C4 C5 C6 -0.2(8) . . . . ?
C3 C4 C29 O8 -5.6(14) . . . . ?
C3 C4 C29 O11 158.7(5) . . . . ?
C3 C4 C29 O8A -33.0(12) . . . . ?
C4 C5 C6 C7 -1.5(8) . . . . ?
C5 C4 C29 O8 175.1(12) . . . . ?
C5 C4 C29 O11 -20.6(8) . . . . ?
C5 C4 C29 O8A 147.7(11) . . . . ?
C5 C6 C7 C2 1.5(7) . . . . ?
C5 C6 C7 C8 -173.6(5) . . . . ?
C6 C7 C8 N1 122.3(5) . . . . ?
C6 C7 C8 C9 -52.4(6) . . . . ?
C7 C2 C3 C4 -1.8(7) . . . . ?
C7 C8 C9 C10 175.4(4) . . . . ?
C8 N1 C12 C11 1.0(6) . . . . ?
C8 N1 C12 C14 176.0(4) . . . . ?
C8 C9 C10 C11 -0.4(6) . . . . ?
C8 C9 C10 C21 -179.0(4) . . . . ?
C9 C10 C11 C12 0.3(6) . . . . ?
C9 C10 C21 C22 85.6(6) . . . . ?
C9 C10 C21 C25 -95.5(5) . . . . ?
C10 C11 C12 N1 -0.6(6) . . . . ?
C10 C11 C12 C14 -175.8(4) . . . . ?
C10 C21 C22 C23 179.2(5) . . . . ?
C10 C21 C25 C24 -178.8(4) . . . . ?
C10 C21 C25 C26 1.7(6) . . . . ?
C11 C10 C21 C22 -93.0(6) . . . . ?
C11 C10 C21 C25 85.9(5) . . . . ?
C11 C12 C14 C15 42.5(6) . . . . ?
C11 C12 C14 C19 -140.9(4) . . . . ?
C12 N1 C8 C7 -175.6(4) . . . . ?
C12 N1 C8 C9 -1.1(6) . . . . ?
C12 C14 C15 C16 178.7(4) . . . . ?
C12 C14 C19 C18 -174.8(4) . . . . ?
C12 C14 C19 C20 11.5(6) . . . . ?
C14 C15 C16 C17 -2.8(8) . . . . ?
C14 C19 C20 O5 -140.9(4) . . . . ?
C14 C19 C20 O17 43.2(5) . . . . ?
C15 C14 C19 C18 1.8(6) . . . . ?
C15 C14 C19 C20 -171.9(4) . . . . ?
C15 C16 C17 C18 -0.1(7) . . . . ?
C15 C16 C17 C30 178.2(4) . . . . ?
C16 C17 C18 C19 3.9(6) . . . . ?
C16 C17 C30 O9 -32.4(6) . . . . ?
C16 C17 C30 O10 148.2(4) . . . . ?
C17 C18 C19 C14 -4.7(6) . . . . ?
C17 C18 C19 C20 169.3(4) . . . . ?
C18 C17 C30 O9 145.9(4) . . . . ?
C18 C17 C30 O10 -33.5(6) . . . . ?
C18 C19 C20 O5 45.3(5) . . . . ?
C18 C19 C20 O17 -130.7(4) . . . . ?
C19 C14 C15 C16 2.0(7) . . . . ?
C21 C10 C11 C12 178.9(4) . . . . ?
C21 C22 C23 C27 -1.2(9) . . . . ?
C21 C25 C26 O6 89.7(5) . . . . ?
C21 C25 C26 O7 -89.0(5) . . . . ?
C22 C21 C25 C24 0.1(7) . . . . ?
C22 C21 C25 C26 -179.4(5) . . . . ?
C22 C23 C27 C24 1.7(8) . . . . ?
C22 C23 C27 C28 -176.5(5) . . . . ?
C23 C27 C28 O12 0.7(7) . . . . ?
C23 C27 C28 O13 178.9(5) . . . . ?
C24 C25 C26 O6 -89.8(5) . . . . ?
C24 C25 C26 O7 91.5(5) . . . . ?
C24 C27 C28 O12 -177.5(4) . . . . ?
C24 C27 C28 O13 0.7(6) . . . . ?
C25 C21 C22 C23 0.3(8) . . . . ?
C25 C24 C27 C23 -1.3(7) . . . . ?
C25 C24 C27 C28 176.9(4) . . . . ?
C27 C24 C25 C21 0.5(7) . . . . ?
C27 C24 C25 C26 179.9(4) . . . . ?
C29 C4 C5 C6 179.2(5) . . . . ?
C30 C17 C18 C19 -174.4(4) . . . . ?

loop_
_platon_squeeze_void_nr
_platon_squeeze_void_average_x
_platon_squeeze_void_average_y
_platon_squeeze_void_average_z
_platon_squeeze_void_volume
_platon_squeeze_void_count_electrons
_platon_squeeze_void_content
1 -0.005 -0.014 -0.015 5303 3106 ' '
